data_2225071
loop_
_publ_author_name
'Choi, Hong Dae'
'Seo, Pil Ja'
'Son, Byeng Wha'
'Lee, Uk'

_publ_section_title
;
 3-Ethylsulfanyl-2-(4-fluorophenyl)-5-phenyl-1-benzofuran
;
_journal_coeditor_code NG2718
_journal_issue 2
_journal_name_full 'Acta Crystallographica Section E'
_journal_page_first o336
_journal_paper_doi 10.1107/S1600536810000760
_journal_volume 66
_journal_year 2010
_chemical_formula_iupac 'C22 H17 F O S'
_chemical_formula_moiety 'C22 H17 F O S'
_chemical_formula_sum 'C22 H17 F O S'
_chemical_formula_weight 348.42
_chemical_name_systematic
;
3-Ethylsulfanyl-2-(4-fluorophenyl)-5-phenyl-1-benzofuran
;
_space_group_IT_number 4
_symmetry_cell_setting monoclinic
_symmetry_space_group_name_Hall 'P 2yb'
_symmetry_space_group_name_H-M 'P 1 21 1'
_atom_sites_solution_hydrogens difmap
_atom_sites_solution_primary direct
_atom_sites_solution_secondary difmap
_cell_angle_alpha 90.00
_cell_angle_beta 110.0310(10)
_cell_angle_gamma 90.00
_cell_formula_units_Z 2
_cell_length_a 10.5799(2)
_cell_length_b 7.17880(10)
_cell_length_c 11.9361(2)
_cell_measurement_reflns_used 9177
_cell_measurement_temperature 173(2)
_cell_measurement_theta_max 27.51
_cell_measurement_theta_min 2.22
_cell_volume 851.72(3)
_computing_cell_refinement 'SAINT (Bruker, 2009)'
_computing_data_collection 'APEX2 (Bruker, 2009)'
_computing_data_reduction 'SAINT (Bruker, 2009)'
_computing_molecular_graphics 'ORTEP-3 (Farrugia, 1997) and DIAMOND (Brandenburg, 1998)'
_computing_publication_material 'SHELXL97 (Sheldrick, 2008)'
_computing_structure_refinement 'SHELXL97 (Sheldrick, 2008)'
_computing_structure_solution 'SHELXS97 (Sheldrick, 2008)'
_diffrn_ambient_temperature 173(2)
_diffrn_detector_area_resol_mean 10.0
_diffrn_measured_fraction_theta_full 0.996
_diffrn_measured_fraction_theta_max 0.996
_diffrn_measurement_device_type 'Bruker SMART APEXII CCD'
_diffrn_measurement_method '\f and \w scans'
_diffrn_radiation_monochromator HELIOS
_diffrn_radiation_source 'Rotating Anode'
_diffrn_radiation_type MoK\a
_diffrn_radiation_wavelength 0.71073
_diffrn_reflns_av_R_equivalents 0.0267
_diffrn_reflns_av_sigmaI/netI 0.0157
_diffrn_reflns_limit_h_max 13
_diffrn_reflns_limit_h_min -13
_diffrn_reflns_limit_k_max 8
_diffrn_reflns_limit_k_min -9
_diffrn_reflns_limit_l_max 15
_diffrn_reflns_limit_l_min -14
_diffrn_reflns_number 15026
_diffrn_reflns_theta_full 27.55
_diffrn_reflns_theta_max 27.55
_diffrn_reflns_theta_min 1.82
_exptl_absorpt_coefficient_mu 0.207
_exptl_absorpt_correction_T_max 0.7456
_exptl_absorpt_correction_T_min 0.6846
_exptl_absorpt_correction_type multi-scan
_exptl_absorpt_process_details '(SADABS; Bruker, 2009)'
_exptl_crystal_colour colourless
_exptl_crystal_density_diffrn 1.359
_exptl_crystal_density_method 'not measured'
_exptl_crystal_description block
_exptl_crystal_F_000 364
_exptl_crystal_size_max 0.257
_exptl_crystal_size_mid 0.233
_exptl_crystal_size_min 0.204
_refine_diff_density_max 0.218
_refine_diff_density_min -0.238
_refine_ls_abs_structure_details 'Flack (1983), 1709 Friedel pairs'
_refine_ls_abs_structure_Flack 0.42(18)
_refine_ls_extinction_method none
_refine_ls_goodness_of_fit_ref 1.143
_refine_ls_hydrogen_treatment constr
_refine_ls_matrix_type full
_refine_ls_number_parameters 227
_refine_ls_number_reflns 2121
_refine_ls_number_restraints 1
_refine_ls_restrained_S_all 1.143
_refine_ls_R_factor_all 0.0305
_refine_ls_R_factor_gt 0.0297
_refine_ls_shift/su_max_lt 0.001
_refine_ls_shift/su_mean 0.000
_refine_ls_structure_factor_coef Fsqd
_refine_ls_weighting_details 'calc w=1/[\s^2^(Fo^2^)+(0.0453P)^2^+0.1397P] where P=(Fo^2^+2Fc^2^)/3'
_refine_ls_weighting_scheme calc
_refine_ls_wR_factor_gt 0.0788
_refine_ls_wR_factor_ref 0.0794
_reflns_number_gt 2068
_reflns_number_total 2121
_reflns_threshold_expression I>2\s(I)
_cod_data_source_file ng2718.cif
_cod_data_source_block I
_cod_original_cell_volume 851.72(2)
_cod_original_sg_symbol_H-M 'P 21'
_cod_database_code 2225071
_cod_database_fobs_code 2225071

loop_
_symmetry_equiv_pos_as_xyz
'x, y, z'
'-x, y+1/2, -z'

loop_
_atom_site_type_symbol
_atom_site_label
_atom_site_fract_x
_atom_site_fract_y
_atom_site_fract_z
_atom_site_U_iso_or_equiv
_atom_site_adp_type
_atom_site_calc_flag
_atom_site_refinement_flags
_atom_site_occupancy
_atom_site_disorder_assembly
_atom_site_disorder_group
S S 0.50045(5) 0.02884(16) 0.84349(4) 0.03160(13) Uani d . 1 . .
O O1 0.63181(12) 0.1017(2) 0.57201(11) 0.0289(3) Uani d . 1 . .
F F 1.19038(12) 0.1458(3) 0.98123(13) 0.0484(4) Uani d . 1 . .
C C1 0.53216(18) 0.0628(3) 0.71024(16) 0.0262(4) Uani d . 1 . .
C C2 0.42846(18) 0.0729(3) 0.59439(15) 0.0258(4) Uani d . 1 . .
C C3 0.28812(17) 0.0710(3) 0.55375(16) 0.0259(4) Uani d . 1 . .
H H3 0.2411 0.0561 0.6082 0.031 Uiso calc R 1 . .
C C4 0.21795(18) 0.0913(3) 0.43231(16) 0.0251(4) Uani d . 1 . .
C C5 0.29034(19) 0.1086(3) 0.35301(17) 0.0289(4) Uani d . 1 . .
H H5 0.2419 0.1183 0.2699 0.035 Uiso calc R 1 . .
C C6 0.42947(19) 0.1118(3) 0.39222(17) 0.0301(4) Uani d . 1 . .
H H6 0.4773 0.1244 0.3382 0.036 Uiso calc R 1 . .
C C7 0.49542(19) 0.0960(3) 0.51340(17) 0.0270(4) Uani d . 1 . .
C C8 0.65154(19) 0.0828(3) 0.69190(16) 0.0269(4) Uani d . 1 . .
C C9 0.79275(18) 0.0965(3) 0.76965(17) 0.0277(4) Uani d . 1 . .
C C10 0.88722(19) 0.1718(3) 0.72355(19) 0.0306(4) Uani d . 1 . .
H H10 0.8591 0.2111 0.6427 0.037 Uiso calc R 1 . .
C C11 1.0211(2) 0.1894(4) 0.7948(2) 0.0350(5) Uani d . 1 . .
H H11 1.0851 0.2415 0.7641 0.042 Uiso calc R 1 . .
C C12 1.05873(19) 0.1296(3) 0.91040(19) 0.0343(5) Uani d . 1 . .
C C13 0.9699(2) 0.0546(4) 0.95918(18) 0.0373(5) Uani d . 1 . .
H H13 0.9997 0.0148 1.0400 0.045 Uiso calc R 1 . .
C C14 0.83584(19) 0.0383(4) 0.88783(18) 0.0348(4) Uani d . 1 . .
H H14 0.7729 -0.0130 0.9200 0.042 Uiso calc R 1 . .
C C15 0.06821(17) 0.1006(3) 0.38741(16) 0.0249(4) Uani d . 1 . .
C C16 -0.00642(18) 0.0113(3) 0.44819(17) 0.0286(4) Uani d . 1 . .
H H16 0.0385 -0.0622 0.5164 0.034 Uiso calc R 1 . .
C C17 -0.14547(18) 0.0287(4) 0.40998(18) 0.0331(4) Uani d . 1 . .
H H17 -0.1949 -0.0315 0.4527 0.040 Uiso calc R 1 . .
C C18 -0.2123(2) 0.1335(4) 0.3099(2) 0.0363(5) Uani d . 1 . .
H H18 -0.3073 0.1466 0.2844 0.044 Uiso calc R 1 . .
C C19 -0.1402(2) 0.2190(4) 0.2472(2) 0.0368(5) Uani d . 1 . .
H H19 -0.1860 0.2889 0.1775 0.044 Uiso calc R 1 . .
C C20 -0.0015(2) 0.2032(3) 0.28564(18) 0.0307(4) Uani d . 1 . .
H H20 0.0471 0.2632 0.2420 0.037 Uiso calc R 1 . .
C C21 0.4401(2) 0.2604(4) 0.86144(19) 0.0361(5) Uani d . 1 . .
H H21A 0.3691 0.2976 0.7862 0.043 Uiso calc R 1 . .
H H21B 0.3995 0.2568 0.9248 0.043 Uiso calc R 1 . .
C C22 0.5514(3) 0.4048(4) 0.8936(2) 0.0433(6) Uani d . 1 . .
H H22A 0.5902 0.4116 0.8300 0.052 Uiso calc R 1 . .
H H22B 0.6215 0.3694 0.9686 0.052 Uiso calc R 1 . .
H H22C 0.5145 0.5266 0.9030 0.052 Uiso calc R 1 . .

loop_
_atom_site_aniso_label
_atom_site_aniso_U_11
_atom_site_aniso_U_22
_atom_site_aniso_U_33
_atom_site_aniso_U_12
_atom_site_aniso_U_13
_atom_site_aniso_U_23
S 0.0324(2) 0.0376(3) 0.0280(2) -0.0010(2) 0.01449(17) 0.0058(2)
O1 0.0248(6) 0.0356(8) 0.0288(6) 0.0005(6) 0.0122(5) 0.0003(6)
F 0.0268(6) 0.0558(10) 0.0544(8) -0.0006(6) 0.0034(5) 0.0004(7)
C1 0.0282(8) 0.0254(11) 0.0271(8) 0.0006(7) 0.0121(7) 0.0024(8)
C2 0.0308(9) 0.0228(10) 0.0263(8) -0.0002(7) 0.0129(7) -0.0009(7)
C3 0.0273(8) 0.0256(11) 0.0277(8) -0.0010(7) 0.0133(7) -0.0004(8)
C4 0.0265(8) 0.0217(9) 0.0288(8) -0.0015(7) 0.0117(7) -0.0014(8)
C5 0.0328(9) 0.0305(10) 0.0249(8) -0.0011(8) 0.0117(7) -0.0019(8)
C6 0.0324(9) 0.0344(11) 0.0290(9) -0.0016(9) 0.0177(7) -0.0008(9)
C7 0.0253(7) 0.0273(9) 0.0311(9) -0.0004(8) 0.0133(7) -0.0011(8)
C8 0.0303(8) 0.0245(10) 0.0283(8) 0.0019(7) 0.0131(7) 0.0002(8)
C9 0.0256(8) 0.0244(9) 0.0344(9) 0.0021(8) 0.0120(7) -0.0005(8)
C10 0.0294(9) 0.0272(10) 0.0361(10) 0.0021(8) 0.0124(7) 0.0030(9)
C11 0.0283(9) 0.0319(11) 0.0483(12) 0.0001(8) 0.0175(9) 0.0021(10)
C12 0.0250(9) 0.0302(12) 0.0433(11) 0.0018(8) 0.0062(8) -0.0024(9)
C13 0.0349(10) 0.0405(15) 0.0330(10) 0.0042(10) 0.0072(8) 0.0028(10)
C14 0.0305(9) 0.0375(12) 0.0374(9) -0.0001(10) 0.0131(7) 0.0043(10)
C15 0.0261(8) 0.0220(9) 0.0277(8) -0.0020(7) 0.0105(7) -0.0044(8)
C16 0.0309(8) 0.0259(10) 0.0310(8) -0.0015(9) 0.0131(7) -0.0001(9)
C17 0.0314(9) 0.0309(10) 0.0416(10) -0.0051(10) 0.0184(7) -0.0042(11)
C18 0.0245(8) 0.0356(13) 0.0460(11) -0.0019(8) 0.0087(8) -0.0036(10)
C19 0.0338(10) 0.0332(12) 0.0378(11) -0.0010(9) 0.0049(8) 0.0034(9)
C20 0.0330(10) 0.0285(11) 0.0317(10) -0.0037(8) 0.0123(8) 0.0014(8)
C21 0.0332(10) 0.0446(13) 0.0331(10) 0.0050(9) 0.0148(8) -0.0020(10)
C22 0.0565(14) 0.0429(14) 0.0339(11) -0.0064(11) 0.0197(10) -0.0062(10)

loop_
_atom_type_symbol
_atom_type_description
_atom_type_scat_dispersion_real
_atom_type_scat_dispersion_imag
_atom_type_scat_source
C C 0.0033 0.0016 'International Tables Vol C Tables 4.2.6.8 and 6.1.1.4'
H H 0.0000 0.0000 'International Tables Vol C Tables 4.2.6.8 and 6.1.1.4'
O O 0.0106 0.0060 'International Tables Vol C Tables 4.2.6.8 and 6.1.1.4'
F F 0.0171 0.0103 'International Tables Vol C Tables 4.2.6.8 and 6.1.1.4'
S S 0.1246 0.1234 'International Tables Vol C Tables 4.2.6.8 and 6.1.1.4'

loop_
_geom_angle_atom_site_label_1
_geom_angle_atom_site_label_2
_geom_angle_atom_site_label_3
_geom_angle_site_symmetry_1
_geom_angle_site_symmetry_3
_geom_angle
_geom_angle_publ_flag
C1 S C21 . . 99.43(12) ?
C7 O1 C8 . . 106.56(14) ?
C8 C1 C2 . . 106.46(16) ?
C8 C1 S . . 129.62(15) ?
C2 C1 S . . 123.92(13) ?
C7 C2 C3 . . 119.63(16) ?
C7 C2 C1 . . 105.73(16) ?
C3 C2 C1 . . 134.59(16) ?
C4 C3 C2 . . 119.06(16) ?
C4 C3 H3 . . 120.5 ?
C2 C3 H3 . . 120.5 ?
C3 C4 C5 . . 119.28(16) ?
C3 C4 C15 . . 120.10(16) ?
C5 C4 C15 . . 120.59(16) ?
C6 C5 C4 . . 122.21(17) ?
C6 C5 H5 . . 118.9 ?
C4 C5 H5 . . 118.9 ?
C7 C6 C5 . . 116.81(16) ?
C7 C6 H6 . . 121.6 ?
C5 C6 H6 . . 121.6 ?
O1 C7 C6 . . 126.77(16) ?
O1 C7 C2 . . 110.27(16) ?
C6 C7 C2 . . 122.96(18) ?
C1 C8 O1 . . 110.98(16) ?
C1 C8 C9 . . 134.83(18) ?
O1 C8 C9 . . 114.13(15) ?
C14 C9 C10 . . 118.91(17) ?
C14 C9 C8 . . 122.06(17) ?
C10 C9 C8 . . 119.03(18) ?
C11 C10 C9 . . 120.7(2) ?
C11 C10 H10 . . 119.7 ?
C9 C10 H10 . . 119.7 ?
C12 C11 C10 . . 118.28(19) ?
C12 C11 H11 . . 120.9 ?
C10 C11 H11 . . 120.9 ?
F C12 C11 . . 118.76(19) ?
F C12 C13 . . 118.17(19) ?
C11 C12 C13 . . 123.07(18) ?
C12 C13 C14 . . 118.5(2) ?
C12 C13 H13 . . 120.8 ?
C14 C13 H13 . . 120.8 ?
C13 C14 C9 . . 120.58(19) ?
C13 C14 H14 . . 119.7 ?
C9 C14 H14 . . 119.7 ?
C16 C15 C20 . . 118.04(16) ?
C16 C15 C4 . . 120.86(17) ?
C20 C15 C4 . . 121.07(17) ?
C17 C16 C15 . . 120.76(19) ?
C17 C16 H16 . . 119.6 ?
C15 C16 H16 . . 119.6 ?
C18 C17 C16 . . 120.19(19) ?
C18 C17 H17 . . 119.9 ?
C16 C17 H17 . . 119.9 ?
C17 C18 C19 . . 119.72(18) ?
C17 C18 H18 . . 120.1 ?
C19 C18 H18 . . 120.1 ?
C20 C19 C18 . . 120.2(2) ?
C20 C19 H19 . . 119.9 ?
C18 C19 H19 . . 119.9 ?
C19 C20 C15 . . 121.02(18) ?
C19 C20 H20 . . 119.5 ?
C15 C20 H20 . . 119.5 ?
C22 C21 S . . 112.39(16) ?
C22 C21 H21A . . 109.1 ?
S C21 H21A . . 109.1 ?
C22 C21 H21B . . 109.1 ?
S C21 H21B . . 109.1 ?
H21A C21 H21B . . 107.9 ?
C21 C22 H22A . . 109.5 ?
C21 C22 H22B . . 109.5 ?
H22A C22 H22B . . 109.5 ?
C21 C22 H22C . . 109.5 ?
H22A C22 H22C . . 109.5 ?
H22B C22 H22C . . 109.5 ?

loop_
_geom_bond_atom_site_label_1
_geom_bond_atom_site_label_2
_geom_bond_site_symmetry_2
_geom_bond_distance
_geom_bond_publ_flag
S C1 . 1.751(2) ?
S C21 . 1.819(3) ?
O1 C7 . 1.372(2) ?
O1 C8 . 1.380(2) ?
F C12 . 1.364(2) ?
C1 C8 . 1.361(3) ?
C1 C2 . 1.443(3) ?
C2 C7 . 1.390(2) ?
C2 C3 . 1.395(2) ?
C3 C4 . 1.391(2) ?
C3 H3 . 0.9500 ?
C4 C5 . 1.412(2) ?
C4 C15 . 1.490(2) ?
C5 C6 . 1.384(3) ?
C5 H5 . 0.9500 ?
C6 C7 . 1.379(3) ?
C6 H6 . 0.9500 ?
C8 C9 . 1.467(3) ?
C9 C14 . 1.390(3) ?
C9 C10 . 1.404(3) ?
C10 C11 . 1.386(3) ?
C10 H10 . 0.9500 ?
C11 C12 . 1.368(3) ?
C11 H11 . 0.9500 ?
C12 C13 . 1.373(3) ?
C13 C14 . 1.387(3) ?
C13 H13 . 0.9500 ?
C14 H14 . 0.9500 ?
C15 C16 . 1.398(3) ?
C15 C20 . 1.396(3) ?
C16 C17 . 1.389(2) ?
C16 H16 . 0.9500 ?
C17 C18 . 1.383(3) ?
C17 H17 . 0.9500 ?
C18 C19 . 1.381(3) ?
C18 H18 . 0.9500 ?
C19 C20 . 1.384(3) ?
C19 H19 . 0.9500 ?
C20 H20 . 0.9500 ?
C21 C22 . 1.516(3) ?
C21 H21A . 0.9900 ?
C21 H21B . 0.9900 ?
C22 H22A . 0.9800 ?
C22 H22B . 0.9800 ?
C22 H22C . 0.9800 ?

loop_
_geom_torsion_atom_site_label_1
_geom_torsion_atom_site_label_2
_geom_torsion_atom_site_label_3
_geom_torsion_atom_site_label_4
_geom_torsion_site_symmetry_1
_geom_torsion_site_symmetry_2
_geom_torsion_site_symmetry_3
_geom_torsion_site_symmetry_4
_geom_torsion
_geom_torsion_publ_flag
C21 S C1 C8 . . . . 105.3(2) ?
C21 S C1 C2 . . . . -75.37(19) ?
C8 C1 C2 C7 . . . . 0.9(2) ?
S C1 C2 C7 . . . . -178.61(17) ?
C8 C1 C2 C3 . . . . -176.4(2) ?
S C1 C2 C3 . . . . 4.1(3) ?
C7 C2 C3 C4 . . . . 0.4(3) ?
C1 C2 C3 C4 . . . . 177.4(2) ?
C2 C3 C4 C5 . . . . 1.6(3) ?
C2 C3 C4 C15 . . . . -176.53(18) ?
C3 C4 C5 C6 . . . . -2.0(3) ?
C15 C4 C5 C6 . . . . 176.1(2) ?
C4 C5 C6 C7 . . . . 0.4(3) ?
C8 O1 C7 C6 . . . . 179.2(2) ?
C8 O1 C7 C2 . . . . -0.3(2) ?
C5 C6 C7 O1 . . . . -177.8(2) ?
C5 C6 C7 C2 . . . . 1.6(3) ?
C3 C2 C7 O1 . . . . 177.43(17) ?
C1 C2 C7 O1 . . . . -0.4(2) ?
C3 C2 C7 C6 . . . . -2.1(3) ?
C1 C2 C7 C6 . . . . -179.9(2) ?
C2 C1 C8 O1 . . . . -1.1(2) ?
S C1 C8 O1 . . . . 178.35(17) ?
C2 C1 C8 C9 . . . . 175.8(2) ?
S C1 C8 C9 . . . . -4.8(4) ?
C7 O1 C8 C1 . . . . 0.9(2) ?
C7 O1 C8 C9 . . . . -176.69(18) ?
C1 C8 C9 C14 . . . . 18.7(4) ?
O1 C8 C9 C14 . . . . -164.5(2) ?
C1 C8 C9 C10 . . . . -160.9(2) ?
O1 C8 C9 C10 . . . . 15.9(3) ?
C14 C9 C10 C11 . . . . -0.5(3) ?
C8 C9 C10 C11 . . . . 179.1(2) ?
C9 C10 C11 C12 . . . . 0.7(3) ?
C10 C11 C12 F . . . . 179.8(2) ?
C10 C11 C12 C13 . . . . -0.5(4) ?
F C12 C13 C14 . . . . 179.8(2) ?
C11 C12 C13 C14 . . . . 0.1(4) ?
C12 C13 C14 C9 . . . . 0.1(4) ?
C10 C9 C14 C13 . . . . 0.1(4) ?
C8 C9 C14 C13 . . . . -179.5(2) ?
C3 C4 C15 C16 . . . . -28.7(3) ?
C5 C4 C15 C16 . . . . 153.2(2) ?
C3 C4 C15 C20 . . . . 149.3(2) ?
C5 C4 C15 C20 . . . . -28.8(3) ?
C20 C15 C16 C17 . . . . -1.7(3) ?
C4 C15 C16 C17 . . . . 176.4(2) ?
C15 C16 C17 C18 . . . . 0.8(4) ?
C16 C17 C18 C19 . . . . 0.8(4) ?
C17 C18 C19 C20 . . . . -1.3(4) ?
C18 C19 C20 C15 . . . . 0.3(3) ?
C16 C15 C20 C19 . . . . 1.2(3) ?
C4 C15 C20 C19 . . . . -176.9(2) ?
C1 S C21 C22 . . . . -70.70(17) ?

loop_
_cod_related_entry_id
_cod_related_entry_database
_cod_related_entry_code
1 ChemSpider 24744269
